data_2104431
loop_
_publ_author_name
'Kasuni\<c, Marta'
'Meden, Anton'
'\<Skapin, Sre\<co D.'
'Suvorov, Danilo'
'Golobi\<c, Amalija'

_publ_section_title
;
 Order--disorder of oxygen anions and vacancies in solid solutions of
 La~2~TiO~5~ and La~4~Ga~2~O~9~
;
_journal_coeditor_code KD5032
_journal_issue 5
_journal_name_full 'Acta Crystallographica Section B'
_journal_page_first 558
_journal_page_last 566
_journal_paper_doi 10.1107/S010876810902833X
_journal_volume 65
_journal_year 2009
_chemical_formula_moiety 'Ga1.90 La4 O9.05 Ti0.10'
_chemical_formula_sum 'Ga1.9 La4 O9.05 Ti0.1'
_chemical_formula_weight 837.68
_chemical_name_systematic ' ?'
_space_group_IT_number 14
_space_group_name_Hall '-P 2ybc'
_symmetry_cell_setting monoclinic
_symmetry_space_group_name_Hall '-P 2ybc'
_symmetry_space_group_name_H-M 'P 1 21/c 1'
_cell_angle_alpha 90
_cell_angle_beta 109.5310(9)
_cell_angle_gamma 90
_cell_formula_units_Z 4
_cell_length_a 7.98014(9)
_cell_length_b 11.19613(14)
_cell_length_c 11.64676(14)
_cell_measurement_temperature 293.0(10)
_cell_volume 980.72(2)
_computing_structure_refinement 'Topas Academic v4.1 (Coelho, 2004)'
_diffrn_ambient_temperature 293.0(10)
_diffrn_measurement_device_type 'Bruker AXS D4 Endeavor'
_diffrn_radiation_monochromator 'graphite, secondary'
_diffrn_radiation_type 'Cu K\a'
_diffrn_radiation_wavelength 1.5418
_exptl_crystal_density_diffrn 5.674
_pd_char_colour 'pale yellow'
_pd_char_particle_morphology irregular
_pd_instr_location ' ?'
_pd_meas_2theta_range_inc 0.020
_pd_meas_2theta_range_max 140
_pd_meas_2theta_range_min 10
_pd_meas_number_of_points 6501
_pd_meas_scan_method step
_pd_prep_temperature 1573.0(10)
_pd_proc_2theta_range_inc 0.020
_pd_proc_2theta_range_max 140
_pd_proc_2theta_range_min 10
_pd_proc_info_excluded_regions none
_pd_proc_ls_background_function 'Chebychev polynomial, order 6'
_pd_proc_ls_pref_orient_corr none
_pd_proc_ls_profile_function 'TOPAS Fundamental parameters approach'
_pd_proc_ls_prof_R_factor 0.06650
_pd_proc_ls_prof_wR_expected 0.05534
_pd_proc_ls_prof_wR_factor 0.09012
_pd_proc_wavelength 1.5418
_pd_spec_mounting ' flat plate'
_pd_spec_mount_mode reflection
_pd_spec_shape irregular
_refine_ls_goodness_of_fit_all 1.629
_refine_ls_number_parameters 63
_refine_ls_shift/su_max 0.001
_cod_data_source_file kd5032.cif
_cod_data_source_block 6
_cod_original_formula_sum 'Ga1.90 La4 O9.05 Ti0.10'
_cod_database_code 2104431

loop_
_symmetry_equiv_pos_as_xyz
x,y,z
-x,1/2+y,1/2-z
-x,-y,-z
x,1/2-y,1/2+z

loop_
_atom_site_type_symbol
_atom_site_label
_atom_site_fract_x
_atom_site_fract_y
_atom_site_fract_z
_atom_site_occupancy
La La2a 0.5232(4) 0.5982(3) 0.7879(2) 1
La La2b 0.0249(5) 0.5853(2) 0.8080(2) 1
La La1a 0.3341(4) 0.6243(3) 0.4260(3) 1
La La1b 0.8366(5) 0.6230(3) 0.4170(3) 1
Ga Ga1a 0.2154(8) 0.6912(6) 0.1299(5) 0.95
Ti Ti1a 0.2154(8) 0.6912(6) 0.1299(5) 0.05
Ga Ga1b 0.6555(8) 0.6872(6) 0.1195(6) 0.95
Ti Ti1b 0.6555(8) 0.6872(6) 0.1195(6) 0.05
O O4a 0.791(4) 0.723(3) 0.758(3) 1
O O4b 0.242(4) 0.712(3) 0.760(3) 1
O O5a 0.228(4) 0.537(3) 0.192(2) 1
O O2a 0.078(4) 0.726(3) 0.976(2) 1
O O3a 0.406(4) 0.741(2) 0.107(2) 1
O O2b 0.627(4) 0.740(3) 0.962(2) 1
O O5b 0.700(4) 0.537(3) 0.159(2) 1
O O1a 0.073(5) -0.509(3) 0.398(3) 1
O O1b 0.568(5) 0.518(2) 0.388(3) 1
O O3v 0.9332 0.7476 0.1171 0.05

loop_
_atom_type_symbol
_atom_type_description
_atom_type_scat_dispersion_real
_atom_type_scat_dispersion_imag
_atom_type_scat_source
? ? ? ? ?

loop_
_geom_angle_atom_site_label_1
_geom_angle_atom_site_label_2
_geom_angle_atom_site_label_3
_geom_angle_site_symmetry_1
_geom_angle_site_symmetry_2
_geom_angle_site_symmetry_3
_geom_angle
_geom_angle_publ_flag
O1B La1A O5A . . . 68.8(11) no
O1A La1A O1B 1_565 . . 110.5(10) no
O1B La1A O1B . . 3_666 79.1(11) no
O1B La1A O2A . . 4_564 173.8(10) no
O1B La1A O2B . . 4_564 67.5(10) no
O1B La1A O4B . . 4_564 105.1(10) no
O1B La1A O3A . . 4_565 119.1(11) no
O1A La1A O5A 1_565 . . 72.0(10) no
O1B La1A O5A 3_666 . . 121.2(9) no
O2A La1A O5A 4_564 . . 114.1(8) no
O2B La1A O5A 4_564 . . 108.5(9) no
O4B La1A O5A 4_564 . . 66.1(9) no
O3A La1A O5A 4_565 . . 163.6(9) no
O1A La1A O1B 1_565 . 3_666 75.3(11) no
O1A La1A O2A 1_565 . 4_564 75.8(10) no
O1A La1A O2B 1_565 . 4_564 177.3(10) no
O1A La1A O4B 1_565 . 4_564 108.1(10) no
O1A La1A O3A 1_565 . 4_565 114.7(11) no
O1B La1A O2A 3_666 . 4_564 103.1(10) no
O1B La1A O2B 3_666 . 4_564 102.3(10) no
O1B La1A O4B 3_666 . 4_564 172.8(9) no
O1B La1A O3A 3_666 . 4_565 75.3(8) no
O2A La1A O2B 4_564 . 4_564 106.3(10) no
O2A La1A O4B 4_564 . 4_564 72.1(9) no
O2A La1A O3A 4_564 . 4_565 56.7(9) no
O2B La1A O4B 4_564 . 4_564 74.5(9) no
O2B La1A O3A 4_564 . 4_565 65.6(9) no
O3A La1A O4B 4_565 . 4_564 97.5(8) no
O1A La1B O1B 1_665 . . 111.9(10) no
O1A La1B O1B 3_656 . . 81.5(12) no
O1B La1B O2B . . 4_564 72.0(11) no
O1B La1B O4A . . 4_564 109.9(11) no
O1B La1B O3V . . 4_565 112.51 no
O1B La1B O2A . . 4_664 163.7(11) no
O1A La1B O1A 1_665 . 3_656 75.5(12) no
O1A La1B O2B 1_665 . 4_564 172.7(10) no
O1A La1B O4A 1_665 . 4_564 106.1(11) no
O1A La1B O3V 1_665 . 4_565 113.79 no
O1A La1B O2A 1_665 . 4_664 83.5(11) no
O1A La1B O2B 3_656 . 4_564 99.5(10) no
O1A La1B O4A 3_656 . 4_564 166.1(11) no
O1A La1B O3V 3_656 . 4_565 65.56 no
O1A La1B O2A 3_656 . 4_664 98.0(10) no
O2B La1B O4A 4_564 . 4_564 77.5(10) no
O2B La1B O3V 4_564 . 4_565 59.00 no
O2A La1B O2B 4_664 . 4_564 92.1(11) no
O3V La1B O4A 4_565 . 4_564 101.89 no
O2A La1B O4A 4_664 . 4_564 68.8(10) no
O2A La1B O3V 4_664 . 4_565 53.78 no
O2B La2A O4A . . . 73.1(10) no
O2B La2A O4B . . . 79.7(10) no
O1B La2A O2B 3_666 . . 173.8(10) no
O2B La2A O5A . . 3_666 106.2(10) no
O2B La2A O5B . . 3_666 104.4(9) no
O2B La2A O3A . . 4_565 98.3(8) no
O4A La2A O4B . . . 116.0(10) no
O1B La2A O4A 3_666 . . 101.9(12) no
O4A La2A O5A . . 3_666 71.2(11) no
O4A La2A O5B . . 3_666 171.9(10) no
O3A La2A O4A 4_565 . . 68.4(10) no
O1B La2A O4B 3_666 . . 99.6(11) no
O4B La2A O5A . . 3_666 172.2(11) no
O4B La2A O5B . . 3_666 70.6(11) no
O3A La2A O4B 4_565 . . 59.8(9) no
O1B La2A O5A 3_666 . 3_666 75.1(11) no
O1B La2A O5B 3_666 . 3_666 81.1(11) no
O1B La2A O3A 3_666 . 4_565 76.1(8) no
O5A La2A O5B 3_666 . 3_666 102.6(11) no
O3A La2A O5A 4_565 . 3_666 123.2(9) no
O3A La2A O5B 4_565 . 3_666 119.7(9) no
O2A La2B O4B . . . 82.1(10) no
O2A La2B O4A . . 1_455 71.6(11) no
O1A La2B O2A 3_556 . . 159.6(9) no
O2A La2B O5A . . 3_566 106.6(10) no
O2A La2B O5B . . 3_666 108.8(9) no
O2A La2B O3V . . 4_465 97.72 no
O4A La2B O4B 1_455 . . 97.4(11) no
O1A La2B O4B 3_556 . . 89.8(10) no
O4B La2B O5A . . 3_566 167.3(8) no
O4B La2B O5B . . 3_666 72.6(11) no
O3V La2B O4B 4_465 . . 56.59 no
O1A La2B O4A 3_556 . 1_455 91.1(11) no
O4A La2B O5A 1_455 . 3_566 77.2(11) no
O4A La2B O5B 1_455 . 3_666 169.6(11) no
O3V La2B O4A 4_465 . 1_455 52.34 no
O1A La2B O5A 3_556 . 3_566 79.0(10) no
O1A La2B O5B 3_556 . 3_666 86.3(10) no
O1A La2B O3V 3_556 . 4_465 62.45 no
O5A La2B O5B 3_566 . 3_666 112.1(11) no
O3V La2B O5A 4_465 . 3_566 112.17 no
O3V La2B O5B 4_465 . 3_666 117.93 no
O3A Ga1A O5A . . . 115.1(13) no
O2A Ga1A O3A 1_554 . . 92.9(13) no
O3A Ga1A O4B . . 4_564 94.2(13) no
O2A Ga1A O5A 1_554 . . 121.5(13) no
O4B Ga1A O5A 4_564 . . 104.7(12) no
O2A Ga1A O4B 1_554 . 4_564 124.2(14) no
O3A Ga1B O5B . . . 114.3(13) no
O2B Ga1B O3A 1_554 . . 92.4(12) no
O3A Ga1B O4A . . 4_564 99.7(12) no
O2B Ga1B O5B 1_554 . . 120.7(13) no
O4A Ga1B O5B 4_564 . . 106.1(13) no
O2B Ga1B O4A 1_554 . 4_564 120.9(14) no
O2A Ti1A O3A 1_554 . . 92.9(13) no
O3A Ti1A O4B . . 4_564 94.2(13) no
O3V Ti1A O5A 1_455 . . 101.82 no
O2A Ti1A O5A 1_554 . . 121.5(13) no
O4B Ti1A O5A 4_564 . . 104.7(12) no
O2A Ti1A O3V 1_554 . 1_455 67.59 no
O3V Ti1A O4B 1_455 . 4_564 74.25 no
O2A Ti1A O4B 1_554 . 4_564 124.2(14) no
O3A Ti1A O5A . . . 115.1(13) no
O3A Ti1A O3V . . 1_455 143.03 no
O2B Ti1B O3A 1_554 . . 92.4(12) no
O3A Ti1B O4A . . 4_564 99.7(12) no
O3V Ti1B O5B . . . 99.92 no
O2B Ti1B O5B 1_554 . . 120.7(13) no
O4A Ti1B O5B 4_564 . . 106.1(13) no
O3A Ti1B O5B . . . 114.3(13) no
O3A Ti1B O3V . . . 145.59 no
O2B Ti1B O4A 1_554 . 4_564 120.9(14) no
O3V Ti1B O4A . . 4_564 65.33 no
O2B Ti1B O3V 1_554 . . 72.53 no
La1B O1A La1B 1_445 . 3_656 104.4(14) no
La1B O1A La2B 1_445 . 3_556 107.3(14) no
La1B O1A La2B 3_656 . 3_556 127.2(10) no
La1A O1A La2B 1_545 . 3_556 108.7(14) no
La1A O1A La1B 1_545 . 3_656 102.3(13) no
La1A O1A La1B 1_545 . 1_445 105.1(8) no
La1A O1B La1B 3_666 . . 100.4(13) no
La1B O1B La2A . . 3_666 113.9(16) no
La1A O1B La2A 3_666 . 3_666 108.1(8) no
La1A O1B La2A . . 3_666 114.2(16) no
La1A O1B La1B . . . 117.0(10) no
La1A O1B La1A . . 3_666 100.8(13) no
La2B O2A Ga1A . . 1_556 122.9(16) no
La1A O2A La1B 4_565 . 4_465 94.9(10) no
La1A O2A Ga1A 4_565 . 1_556 95.2(13) no
La1B O2A La2B 4_465 . . 107.9(10) no
La1A O2A La2B 4_565 . . 99.2(9) no
La1B O2A Ga1A 4_465 . 1_556 125.5(14) no
La1B O2B La2A 4_565 . . 106.9(10) no
La1A O2B Ga1B 4_565 . 1_556 98.4(12) no
La1B O2B Ga1B 4_565 . 1_556 122.7(13) no
La1A O2B La2A 4_565 . . 101.4(10) no
La2A O2B Ga1B . . 1_556 119.8(16) no
La1A O2B La1B 4_565 . 4_565 103.4(12) no
La2A O3A Ga1B 4_564 . . 93.8(10) no
Ti1A O3A Ti1B . . . 141.8(13) no
Ga1A O3A Ga1B . . . 141.8(13) no
La1A O3A Ga1A 4_564 . . 111.1(13) no
La2A O3A Ga1A 4_564 . . 100.9(11) no
La1A O3A Ga1B 4_564 . . 100.5(11) no
La1A O3A La2A 4_564 . 4_564 100.3(8) no
La1A O3A Ti1A 4_564 . . 111.1(13) no
La2A O3A Ti1A 4_564 . . 100.9(11) no
La1A O3A Ti1B 4_564 . . 100.5(11) no
La2A O3A Ti1B 4_564 . . 93.8(10) no
La1B O3V La2B 4_564 . 4_664 104.83 no
La2B O3V Ti1B 4_664 . . 100.44 no
La1B O3V Ti1B 4_564 . . 99.94 no
La2A O4A Ga1B . . 4_565 97.7(13) no
La2A O4A La2B . . 1_655 103.3(12) no
La1B O4A La2A 4_565 . . 101.0(12) no
La1B O4A La2B 4_565 . 1_655 111.6(13) no
La2B O4A Ga1B 1_655 . 4_565 137.7(17) no
La1B O4A Ga1B 4_565 . 4_565 99.6(14) no
La2A O4B La2B . . . 110.4(12) no
La1A O4B La2A 4_565 . . 104.2(10) no
La2A O4B Ga1A . . 4_565 105.2(14) no
La1A O4B La2B 4_565 . . 106.6(10) no
La2B O4B Ga1A . . 4_565 130.0(15) no
La1A O4B Ga1A 4_565 . 4_565 97.2(14) no
La2B O5A Ti1A 3_566 . . 125.7(15) no
La1A O5A Ga1A . . . 90.8(12) no
La1A O5A Ti1A . . . 90.8(12) no
La1A O5A La2B . . 3_566 100.4(9) no
La1A O5A La2A . . 3_666 98.9(9) no
La2B O5A Ga1A 3_566 . . 125.7(15) no
La2A O5A Ti1A 3_666 . . 123.2(16) no
La2A O5A La2B 3_666 . 3_566 107.3(13) no
La2A O5A Ga1A 3_666 . . 123.2(16) no
La2A O5B Ga1B 3_666 . . 122.3(16) no
La2B O5B Ga1B 3_666 . . 131.0(17) no
La2B O5B Ti1B 3_666 . . 131.0(17) no
La2A O5B La2B 3_666 . 3_666 106.5(12) no
La2A O5B Ti1B 3_666 . . 122.3(16) no

loop_
_geom_bond_atom_site_label_1
_geom_bond_atom_site_label_2
_geom_bond_site_symmetry_1
_geom_bond_site_symmetry_2
_geom_bond_distance
_geom_bond_publ_flag
La1A O1B . . 2.38(4) no
La1A O5A . . 2.75(2) no
La1A O1A . 1_565 2.49(4) no
La1A O1B . 3_666 2.59(3) no
La1A O2A . 4_564 2.85(3) no
La1A O2B . 4_564 2.70(3) no
La1A O4B . 4_564 2.59(3) no
La1A O3A . 4_565 2.50(2) no
La1B O1B . . 2.37(4) no
La1B O1A . 1_665 2.46(4) no
La1B O1A . 3_656 2.40(3) no
La1B O2B . 4_564 2.45(3) no
La1B O4A . 4_564 2.47(3) no
La1B O3V . 4_565 2.6312 no
La1B O2A . 4_664 2.48(3) no
La2A O2B . . 2.49(3) no
La2A O4A . . 2.67(3) no
La2A O4B . . 2.51(3) no
La2A O1B . 3_666 2.33(3) no
La2A O5A . 3_666 2.45(3) no
La2A O5B . 3_666 2.57(3) no
La2A O3A . 4_565 2.69(2) no
La2B O2A . . 2.44(3) no
La2B O4B . . 2.44(3) no
La2B O4A . 1_455 2.34(3) no
La2B O1A . 3_556 2.42(3) no
La2B O5A . 3_566 2.44(3) no
La2B O5B . 3_666 2.51(3) no
La2B O3V . 4_465 2.8091 no
Ga1A O3A . . 1.72(3) no
Ga1A O5A . . 1.86(3) no
Ga1A O2A . 1_554 1.80(2) no
Ga1A O4B . 4_564 1.82(3) no
Ga1B O3A . . 2.04(3) no
Ga1B O5B . . 1.75(3) no
Ga1B O2B . 1_554 1.87(2) no
Ga1B O4A . 4_564 1.90(3) no
Ti1A O3A . . 1.72(3) no
Ti1A O5A . . 1.86(3) no
Ti1A O3V . 1_455 2.2952 no
Ti1A O2A . 1_554 1.80(2) no
Ti1A O4B . 4_564 1.82(3) no
Ti1B O3A . . 2.04(3) no
Ti1B O5B . . 1.75(3) no
Ti1B O3V . . 2.3261 no
Ti1B O2B . 1_554 1.87(2) no
Ti1B O4A . 4_564 1.90(3) no

loop_
_geom_torsion_atom_site_label_1
_geom_torsion_atom_site_label_2
_geom_torsion_atom_site_label_3
_geom_torsion_atom_site_label_4
_geom_torsion_site_symmetry_1
_geom_torsion_site_symmetry_2
_geom_torsion_site_symmetry_3
_geom_torsion_site_symmetry_4
_geom_torsion
_geom_torsion_publ_flag
O5A La1A O1B La1B . . . . 122.5(16) no
O5A La1A O1B La1A . . . 3_666 -129.8(13) no
O5A La1A O1B La2A . . . 3_666 -14.1(11) no
O1A La1A O1B La1B 1_565 . . . -177.4(13) no
O1A La1A O1B La1A 1_565 . . 3_666 -69.7(13) no
O1A La1A O1B La2A 1_565 . . 3_666 45.9(15) no
O1B La1A O1B La1B 3_666 . . . -107.7(15) no
O1B La1A O1B La1A 3_666 . . 3_666 0.0(10) no
O1B La1A O1B La2A 3_666 . . 3_666 115.6(13) no
O2B La1A O1B La1B 4_564 . . . 0.6(11) no
O2B La1A O1B La1A 4_564 . . 3_666 108.3(12) no
O2B La1A O1B La2A 4_564 . . 3_666 -136.1(14) no
O4B La1A O1B La1B 4_564 . . . 66.3(16) no
O4B La1A O1B La1A 4_564 . . 3_666 174.0(9) no
O4B La1A O1B La2A 4_564 . . 3_666 -70.4(13) no
O3A La1A O1B La1B 4_565 . . . -41.5(17) no
O3A La1A O1B La1A 4_565 . . 3_666 66.2(12) no
O3A La1A O1B La2A 4_565 . . 3_666 -178.2(9) no
O1B La1A O5A Ga1A . . . . -111.5(14) no
O1B La1A O5A La2B . . . 3_566 122.0(13) no
O1B La1A O5A La2A . . . 3_666 12.4(10) no
O1A La1A O5A Ga1A 1_565 . . . 127.2(14) no
O1A La1A O5A La2B 1_565 . . 3_566 0.6(10) no
O1A La1A O5A La2A 1_565 . . 3_666 -109.0(12) no
O1B La1A O5A Ga1A 3_666 . . . -173.4(13) no
O1B La1A O5A La2B 3_666 . . 3_566 60.1(16) no
O1B La1A O5A La2A 3_666 . . 3_666 -49.5(16) no
O2A La1A O5A Ga1A 4_564 . . . 62.5(14) no
O2A La1A O5A La2B 4_564 . . 3_566 -64.0(13) no
O2A La1A O5A La2A 4_564 . . 3_666 -173.6(9) no
O2B La1A O5A Ga1A 4_564 . . . -55.7(14) no
O2B La1A O5A La2B 4_564 . . 3_566 177.7(10) no
O2B La1A O5A La2A 4_564 . . 3_666 68.2(12) no
O4B La1A O5A Ga1A 4_564 . . . 7.1(11) no
O4B La1A O5A La2B 4_564 . . 3_566 -119.5(13) no
O4B La1A O5A La2A 4_564 . . 3_666 130.9(14) no
O1B La1A O1A La1B . . 1_565 1_455 -173.4(11) no
O1B La1A O1A La2B . . 1_565 3_566 -58.8(14) no
O1B La1A O1A La1B . . 1_565 3_666 77.8(14) no
O5A La1A O1A La1B . . 1_565 1_455 -115.3(13) no
O5A La1A O1A La2B . . 1_565 3_566 -0.6(11) no
O5A La1A O1A La1B . . 1_565 3_666 136.0(13) no
O1B La1A O1B La2A . . 3_666 . 120.1(17) no
O1B La1A O1B La1A . . 3_666 3_666 0.0(11) no
O1B La1A O1B La1B . . 3_666 3_666 -120.4(12) no
O5A La1A O1B La2A . . 3_666 . 177.0(12) no
O5A La1A O1B La1A . . 3_666 3_666 56.9(16) no
O5A La1A O1B La1B . . 3_666 3_666 -63.5(15) no
O1A La1A O1B La2A 1_565 . 3_666 . -125.2(17) no
O2A La1A O1B La2A 4_564 . 3_666 . -54.0(16) no
O2B La1A O1B La2A 4_564 . 3_666 . 56.2(16) no
O3A La1A O1B La2A 4_565 . 3_666 . -4.1(14) no
O5A La1A O2A La1B . . 4_564 1_455 56.3(11) no
O5A La1A O2A La2B . . 4_564 4_564 -52.8(13) no
O5A La1A O2A Ga1A . . 4_564 4_565 -177.4(11) no
O1B La1A O2B La1B . . 4_564 . -0.5(10) no
O1B La1A O2B La2A . . 4_564 4_564 110.1(12) no
O1B La1A O2B Ga1B . . 4_564 4_565 -127.1(15) no
O5A La1A O2B La1B . . 4_564 . -57.0(11) no
O5A La1A O2B La2A . . 4_564 4_564 53.6(13) no
O5A La1A O2B Ga1B . . 4_564 4_565 176.4(11) no
O1B La1A O2B La1B 3_666 . 4_564 . 72.1(10) no
O2A La1A O2B La1B 4_564 . 4_564 . 179.9(7) no
O4B La1A O2B La1B 4_564 . 4_564 . -114.5(10) no
O3A La1A O2B La1B 4_565 . 4_564 . 139.5(11) no
O1B La1A O4B Ga1A . . 4_564 . 50.7(15) no
O1B La1A O4B La2A . . 4_564 4_564 -57.0(12) no
O1B La1A O4B La2B . . 4_564 4_564 -173.7(11) no
O5A La1A O4B Ga1A . . 4_564 . -7.3(11) no
O5A La1A O4B La2A . . 4_564 4_564 -115.0(13) no
O5A La1A O4B La2B . . 4_564 4_564 128.3(14) no
O1A La1A O4B Ga1A 1_565 . 4_564 . -67.3(15) no
O2A La1A O4B Ga1A 4_564 . 4_564 . -135.1(15) no
O2B La1A O4B Ga1A 4_564 . 4_564 . 111.6(14) no
O3A La1A O4B Ga1A 4_565 . 4_564 . 173.6(13) no
O1B La1A O3A La2A . . 4_565 . -64.9(13) no
O1B La1A O3A Ga1A . . 4_565 4_565 -170.9(11) no
O1B La1A O3A Ga1B . . 4_565 4_565 31.0(13) no
O1A La1A O3A La2A 1_565 . 4_565 . 69.3(13) no
O1B La1A O3A La2A 3_666 . 4_565 . 3.5(12) no
O2A La1A O3A La2A 4_564 . 4_565 . 120.5(13) no
O2B La1A O3A La2A 4_564 . 4_565 . -107.7(12) no
O4B La1A O3A La2A 4_564 . 4_565 . -176.8(11) no
O1A La1B O1B La1A 1_665 . . . 172.9(13) no
O1A La1B O1B La1A 1_665 . . 3_666 64.9(13) no
O1A La1B O1B La2A 1_665 . . 3_666 -50.3(15) no
O1A La1B O1B La1A 3_656 . . . 102.3(15) no
O1A La1B O1B La1A 3_656 . . 3_666 -5.6(10) no
O1A La1B O1B La2A 3_656 . . 3_666 -120.9(13) no
O2B La1B O1B La1A 4_564 . . . -0.6(12) no
O2B La1B O1B La1A 4_564 . . 3_666 -108.6(11) no
O2B La1B O1B La2A 4_564 . . 3_666 136.2(14) no
O4A La1B O1B La1A 4_564 . . . -69.5(17) no
O4A La1B O1B La1A 4_564 . . 3_666 -177.5(10) no
O4A La1B O1B La2A 4_564 . . 3_666 67.3(15) no
O1B La1B O1A La1A . . 1_665 1_655 178.3(11) no
O1B La1B O1A La2B . . 1_665 3_666 62.8(14) no
O1B La1B O1A La2B . . 3_656 1_655 -119(2) no
O1B La1B O1A La1A . . 3_656 3_666 5.9(11) no
O1B La1B O2B La1A . . 4_564 . 0.5(9) no
O1B La1B O2B La2A . . 4_564 4_564 -106.0(13) no
O1B La1B O2B Ga1B . . 4_564 4_565 110(2) no
O1A La1B O2B La1A 3_656 . 4_564 . -77.3(10) no
O4A La1B O2B La1A 4_564 . 4_564 . 116.5(10) no
O2A La1B O2B La1A 4_664 . 4_564 . -175.8(8) no
O1B La1B O4A Ga1B . . 4_564 . -43.6(16) no
O1B La1B O4A La2A . . 4_564 4_564 56.3(13) no
O1B La1B O4A La2B . . 4_564 4_664 165.5(12) no
O1A La1B O4A Ga1B 1_665 . 4_564 . 77.6(15) no
O2B La1B O4A Ga1B 4_564 . 4_564 . -109.0(14) no
O2A La1B O4A Ga1B 4_664 . 4_564 . 153.8(16) no
O4A La2A O2B Ga1B . . . 1_556 -136.0(19) no
O4A La2A O2B La1A . . . 4_565 117.4(12) no
O4A La2A O2B La1B . . . 4_565 9.4(11) no
O4B La2A O2B Ga1B . . . 1_556 102.6(18) no
O4B La2A O2B La1A . . . 4_565 -4.0(10) no
O4B La2A O2B La1B . . . 4_565 -111.9(12) no
O5A La2A O2B Ga1B 3_666 . . 1_556 -72.1(18) no
O5A La2A O2B La1A 3_666 . . 4_565 -178.7(9) no
O5A La2A O2B La1B 3_666 . . 4_565 73.4(13) no
O5B La2A O2B Ga1B 3_666 . . 1_556 36.0(19) no
O5B La2A O2B La1A 3_666 . . 4_565 -70.7(11) no
O5B La2A O2B La1B 3_666 . . 4_565 -178.6(11) no
O3A La2A O2B Ga1B 4_565 . . 1_556 159.7(16) no
O3A La2A O2B La1A 4_565 . . 4_565 53.1(11) no
O3A La2A O2B La1B 4_565 . . 4_565 -54.9(13) no
O2B La2A O4A La2B . . . 1_655 106.4(13) no
O2B La2A O4A La1B . . . 4_565 -9.1(10) no
O2B La2A O4A Ga1B . . . 4_565 -110.6(14) no
O4B La2A O4A La2B . . . 1_655 175.6(9) no
O4B La2A O4A La1B . . . 4_565 60.0(13) no
O4B La2A O4A Ga1B . . . 4_565 -41.4(15) no
O1B La2A O4A La2B 3_666 . . 1_655 -77.4(13) no
O1B La2A O4A La1B 3_666 . . 4_565 167.0(11) no
O1B La2A O4A Ga1B 3_666 . . 4_565 65.6(14) no
O5A La2A O4A La2B 3_666 . . 1_655 -7.8(9) no
O5A La2A O4A La1B 3_666 . . 4_565 -123.4(12) no
O5A La2A O4A Ga1B 3_666 . . 4_565 135.2(14) no
O3A La2A O4A La2B 4_565 . . 1_655 -147.1(14) no
O3A La2A O4A La1B 4_565 . . 4_565 97.3(12) no
O3A La2A O4A Ga1B 4_565 . . 4_565 -4.1(10) no
O2B La2A O4B La2B . . . . -109.9(11) no
O2B La2A O4B La1A . . . 4_565 4.2(10) no
O2B La2A O4B Ga1A . . . 4_565 105.9(14) no
O4A La2A O4B La2B . . . . -175.3(10) no
O4A La2A O4B La1A . . . 4_565 -61.2(12) no
O4A La2A O4B Ga1A . . . 4_565 40.5(16) no
O1B La2A O4B La2B 3_666 . . . 76.4(11) no
O1B La2A O4B La1A 3_666 . . 4_565 -169.5(11) no
O1B La2A O4B Ga1A 3_666 . . 4_565 -67.8(15) no
O5B La2A O4B La2B 3_666 . . . -0.5(8) no
O5B La2A O4B La1A 3_666 . . 4_565 113.6(10) no
O5B La2A O4B Ga1A 3_666 . . 4_565 -144.7(14) no
O3A La2A O4B La2B 4_565 . . . 144.0(13) no
O3A La2A O4B La1A 4_565 . . 4_565 -101.9(13) no
O3A La2A O4B Ga1A 4_565 . . 4_565 -0.2(10) no
O4A La2A O1B La1A . . 3_666 . -60.1(16) no
O4A La2A O1B La1A . . 3_666 3_666 51.3(14) no
O4A La2A O1B La1B . . 3_666 3_666 -170.7(12) no
O4B La2A O1B La1A . . 3_666 . 59.2(16) no
O4B La2A O1B La1A . . 3_666 3_666 170.6(12) no
O4B La2A O1B La1B . . 3_666 3_666 -51.4(13) no
O5A La2A O1B La1A 3_666 . 3_666 . -126.7(17) no
O5B La2A O1B La1A 3_666 . 3_666 . 127.6(16) no
O3A La2A O1B La1A 4_565 . 3_666 . 3.8(13) no
O2B La2A O5A La2B . . 3_666 1_655 -57.6(11) no
O2B La2A O5A La1A . . 3_666 3_666 -161.5(9) no
O2B La2A O5A Ga1A . . 3_666 3_666 101.6(15) no
O4A La2A O5A La2B . . 3_666 1_655 7.7(9) no
O4A La2A O5A La1A . . 3_666 3_666 -96.2(11) no
O4A La2A O5A Ga1A . . 3_666 3_666 166.9(16) no
O2B La2A O5B La2B . . 3_666 . 73.9(10) no
O2B La2A O5B Ga1B . . 3_666 3_666 -110.2(14) no
O4B La2A O5B La2B . . 3_666 . 0.5(8) no
O4B La2A O5B Ga1B . . 3_666 3_666 176.4(15) no
O1B La2A O5B La2B 3_666 . 3_666 . -103.1(11) no
O5A La2A O5B La2B 3_666 . 3_666 . -175.5(8) no
O3A La2A O5B La2B 4_565 . 3_666 . -34.8(12) no
O2B La2A O3A La1A . . 4_565 . 173.3(11) no
O2B La2A O3A Ga1A . . 4_565 4_565 -72.7(12) no
O2B La2A O3A Ga1B . . 4_565 4_565 71.9(11) no
O4A La2A O3A La1A . . 4_565 . 105.2(13) no
O4A La2A O3A Ga1A . . 4_565 4_565 -140.7(13) no
O4A La2A O3A Ga1B . . 4_565 4_565 3.8(9) no
O4B La2A O3A La1A . . 4_565 . -113.9(13) no
O4B La2A O3A Ga1A . . 4_565 4_565 0.2(10) no
O4B La2A O3A Ga1B . . 4_565 4_565 144.7(12) no
O1B La2A O3A La1A 3_666 . 4_565 . -3.8(13) no
O5A La2A O3A La1A 3_666 . 4_565 . 57.6(14) no
O5B La2A O3A La1A 3_666 . 4_565 . -74.8(13) no
O4B La2B O2A Ga1A . . . 1_556 -102.9(19) no
O4B La2B O2A La1B . . . 4_465 97.8(12) no
O4B La2B O2A La1A . . . 4_565 -0.5(10) no
O4A La2B O2A Ga1A 1_455 . . 1_556 157(2) no
O4A La2B O2A La1B 1_455 . . 4_465 -2.7(12) no
O4A La2B O2A La1A 1_455 . . 4_565 -101.0(12) no
O1A La2B O2A Ga1A 3_556 . . 1_556 -170(3) no
O1A La2B O2A La1B 3_556 . . 4_465 30(4) no
O1A La2B O2A La1A 3_556 . . 4_565 -68(4) no
O5A La2B O2A Ga1A 3_566 . . 1_556 87(2) no
O5A La2B O2A La1B 3_566 . . 4_465 -72.7(13) no
O5A La2B O2A La1A 3_566 . . 4_565 -171.0(9) no
O5B La2B O2A Ga1A 3_666 . . 1_556 -34(2) no
O5B La2B O2A La1B 3_666 . . 4_465 166.3(11) no
O5B La2B O2A La1A 3_666 . . 4_565 68.0(11) no
O2A La2B O4B La2A . . . . 113.1(11) no
O2A La2B O4B La1A . . . 4_565 0.6(11) no
O2A La2B O4B Ga1A . . . 4_565 -114(2) no
O4A La2B O4B La2A 1_455 . . . -176.7(11) no
O4A La2B O4B La1A 1_455 . . 4_565 70.7(12) no
O4A La2B O4B Ga1A 1_455 . . 4_565 -44(2) no
O1A La2B O4B La2A 3_556 . . . -85.6(11) no
O1A La2B O4B La1A 3_556 . . 4_565 161.8(12) no
O1A La2B O4B Ga1A 3_556 . . 4_565 47(2) no
O5B La2B O4B La2A 3_666 . . . 0.5(8) no
O5B La2B O4B La1A 3_666 . . 4_565 -112.0(11) no
O5B La2B O4B Ga1A 3_666 . . 4_565 133(2) no
O2A La2B O4A La2A . . 1_455 1_455 -104.9(13) no
O2A La2B O4A La1B . . 1_455 4_465 2.8(12) no
O2A La2B O4A Ga1B . . 1_455 4_465 137(3) no
O4B La2B O4A La2A . . 1_455 1_455 176.0(10) no
O4B La2B O4A La1B . . 1_455 4_465 -76.3(13) no
O4B La2B O4A Ga1B . . 1_455 4_465 58(3) no
O2A La2B O1A La1B . . 3_556 1_455 14(5) no
O2A La2B O1A La1A . . 3_556 3_566 -109(3) no
O2A La2B O1A La1B . . 3_556 3_666 138(3) no
O4B La2B O1A La1B . . 3_556 1_455 -52(2) no
O4B La2B O1A La1A . . 3_556 3_566 -174.8(12) no
O4B La2B O1A La1B . . 3_556 3_666 72.1(12) no
O2A La2B O5A La2A . . 3_566 1_455 57.6(11) no
O2A La2B O5A La1A . . 3_566 3_566 160.4(10) no
O2A La2B O5A Ga1A . . 3_566 3_566 -101.0(16) no
O2A La2B O5B La2A . . 3_666 . -75.5(11) no
O2A La2B O5B Ga1B . . 3_666 3_666 109.1(17) no
O4B La2B O5B La2A . . 3_666 . -0.5(8) no
O4B La2B O5B Ga1B . . 3_666 3_666 -175.9(17) no
O1A La2B O5B La2A 3_556 . 3_666 . 90.5(10) no
O5A La2B O5B La2A 3_566 . 3_666 . 167.0(8) no
O5A Ga1A O3A Ga1B . . . . 3(2) no
O5A Ga1A O3A La1A . . . 4_564 146.2(10) no
O5A Ga1A O3A La2A . . . 4_564 -108.1(11) no
O2A Ga1A O3A Ga1B 1_554 . . . -124(2) no
O2A Ga1A O3A La1A 1_554 . . 4_564 19.2(14) no
O2A Ga1A O3A La2A 1_554 . . 4_564 124.9(12) no
O4B Ga1A O3A Ga1B 4_564 . . . 111(2) no
O4B Ga1A O3A La1A 4_564 . . 4_564 -105.4(13) no
O4B Ga1A O3A La2A 4_564 . . 4_564 0.2(12) no
O3A Ga1A O5A La1A . . . . 92.4(12) no
O3A Ga1A O5A La2B . . . 3_566 -164.2(13) no
O3A Ga1A O5A La2A . . . 3_666 -8.8(18) no
O2A Ga1A O5A La1A 1_554 . . . -156.9(13) no
O2A Ga1A O5A La2B 1_554 . . 3_566 -54(2) no
O2A Ga1A O5A La2A 1_554 . . 3_666 101.9(18) no
O4B Ga1A O5A La1A 4_564 . . . -9.5(15) no
O4B Ga1A O5A La2B 4_564 . . 3_566 93.9(16) no
O4B Ga1A O5A La2A 4_564 . . 3_666 -110.7(15) no
O3A Ga1A O2A La2B . . 1_554 1_554 88.8(18) no
O3A Ga1A O2A La1A . . 1_554 4_564 -15.7(11) no
O5A Ga1A O2A La2B . . 1_554 1_554 -33(2) no
O5A Ga1A O2A La1A . . 1_554 4_564 -137.7(13) no
O3A Ga1A O4B La1A . . 4_564 . -107.1(12) no
O3A Ga1A O4B La2A . . 4_564 4_564 -0.2(13) no
O3A Ga1A O4B La2B . . 4_564 4_564 134.0(19) no
O5A Ga1A O4B La1A . . 4_564 . 10.2(16) no
O5A Ga1A O4B La2A . . 4_564 4_564 117.1(14) no
O5A Ga1A O4B La2B . . 4_564 4_564 -109(2) no
O2A Ga1A O4B La1A 1_554 . 4_564 . 156.5(14) no
O5B Ga1B O3A Ga1A . . . . 5(2) no
O5B Ga1B O3A La1A . . . 4_564 -141.0(10) no
O5B Ga1B O3A La2A . . . 4_564 117.8(10) no
O2B Ga1B O3A Ga1A 1_554 . . . 130(2) no
O2B Ga1B O3A La1A 1_554 . . 4_564 -15.7(12) no
O2B Ga1B O3A La2A 1_554 . . 4_564 -116.9(11) no
O4A Ga1B O3A Ga1A 4_564 . . . -108(2) no
O4A Ga1B O3A La1A 4_564 . . 4_564 106.3(12) no
O4A Ga1B O3A La2A 4_564 . . 4_564 5.0(12) no
O3A Ga1B O5B La2A . . . 3_666 -4.4(16) no
O3A Ga1B O5B La2B . . . 3_666 -179.2(12) no
O2B Ga1B O5B La2A 1_554 . . 3_666 -113.0(16) no
O2B Ga1B O5B La2B 1_554 . . 3_666 72(2) no
O4A Ga1B O5B La2A 4_564 . . 3_666 104.5(15) no
O4A Ga1B O5B La2B 4_564 . . 3_666 -70.3(18) no
O3A Ga1B O2B La2A . . 1_554 1_554 -93.9(16) no
O3A Ga1B O2B La1A . . 1_554 4_564 14.4(11) no
O3A Ga1B O2B La1B . . 1_554 4_564 126.3(17) no
O5B Ga1B O2B La2A . . 1_554 1_554 26(2) no
O5B Ga1B O2B La1A . . 1_554 4_564 134.6(14) no
O5B Ga1B O2B La1B . . 1_554 4_564 -113.6(19) no
O3A Ga1B O4A La1B . . 4_564 . 97.5(12) no
O3A Ga1B O4A La2A . . 4_564 4_564 -5.1(12) no
O3A Ga1B O4A La2B . . 4_564 4_664 -125(2) no
O5B Ga1B O4A La1B . . 4_564 . -21.4(17) no
O5B Ga1B O4A La2A . . 4_564 4_564 -124.0(13) no
O5B Ga1B O4A La2B . . 4_564 4_664 117(3) no
O2B Ga1B O4A La1B 1_554 . 4_564 . -163.8(13) no
